data_4122813
loop_
_publ_author_name
'Zhang, Senwang'
'Wang, Xingyong'
'Sui, Yunxia'
'Wang, Xinping'

_publ_section_title
;
 Odd-Electron-Bonded Sulfur Radical Cations: X-ray Structural Evidence of
 a Sulfur-Sulfur Three-Electron \s-Bond.
;
_journal_issue 42
_journal_name_full 'Journal of the American Chemical Society'
_journal_page_first 14666
_journal_page_last 14669
_journal_paper_doi 10.1021/ja507918c
_journal_volume 136
_journal_year 2014
_chemical_formula_moiety 'C16 Al F36 O4, C22 H16 S2'
_chemical_formula_sum 'C38 H16 Al F36 O4 S2'
_chemical_formula_weight 1311.61
_chemical_name_systematic
; 
 ? 
;
_space_group_IT_number 2
_symmetry_cell_setting triclinic
_symmetry_space_group_name_Hall '-P 1'
_symmetry_space_group_name_H-M 'P -1'
_atom_sites_solution_hydrogens geom
_atom_sites_solution_primary direct
_atom_sites_solution_secondary difmap
_audit_creation_method SHELXL-97
_cell_angle_alpha 109.0340(19)
_cell_angle_beta 102.164(2)
_cell_angle_gamma 108.021(2)
_cell_formula_units_Z 2
_cell_length_a 10.5769(16)
_cell_length_b 15.839(2)
_cell_length_c 16.025(2)
_cell_measurement_reflns_used 8465
_cell_measurement_temperature 123(2)
_cell_measurement_theta_max 27.53
_cell_measurement_theta_min 2.44
_cell_volume 2263.7(5)
_computing_cell_refinement 'Bruker SAINT'
_computing_data_collection 'Bruker APEX II'
_computing_data_reduction 'Bruker SAINT'
_computing_molecular_graphics 'Bruker SHELXTL'
_computing_publication_material 'Bruker SHELXTL'
_computing_structure_refinement 'SHELXL-97 (Sheldrick, 1997)'
_computing_structure_solution 'SHELXS-97 (Sheldrick, 1990)'
_diffrn_ambient_temperature 123(2)
_diffrn_measured_fraction_theta_full 0.970
_diffrn_measured_fraction_theta_max 0.970
_diffrn_radiation_monochromator graphite
_diffrn_radiation_source 'fine-focus sealed tube'
_diffrn_radiation_type MoK\a
_diffrn_radiation_wavelength 0.71073
_diffrn_reflns_av_R_equivalents 0.0575
_diffrn_reflns_av_sigmaI/netI 0.0788
_diffrn_reflns_limit_h_max 9
_diffrn_reflns_limit_h_min -13
_diffrn_reflns_limit_k_max 20
_diffrn_reflns_limit_k_min -20
_diffrn_reflns_limit_l_max 20
_diffrn_reflns_limit_l_min -20
_diffrn_reflns_number 19595
_diffrn_reflns_theta_full 27.59
_diffrn_reflns_theta_max 27.59
_diffrn_reflns_theta_min 1.49
_exptl_absorpt_coefficient_mu 0.329
_exptl_absorpt_correction_T_max 0.9223
_exptl_absorpt_correction_T_min 0.9106
_exptl_absorpt_correction_type multi-scan
_exptl_absorpt_process_details 'SADABS (Bruker, 2000)'
_exptl_crystal_colour green
_exptl_crystal_density_diffrn 1.924
_exptl_crystal_density_method 'not measured'
_exptl_crystal_description block
_exptl_crystal_F_000 1290
_exptl_crystal_size_max 0.29
_exptl_crystal_size_mid 0.26
_exptl_crystal_size_min 0.25
_refine_diff_density_max 0.817
_refine_diff_density_min -0.623
_refine_diff_density_rms 0.153
_refine_ls_extinction_method none
_refine_ls_goodness_of_fit_ref 1.015
_refine_ls_hydrogen_treatment constr
_refine_ls_matrix_type full
_refine_ls_number_parameters 848
_refine_ls_number_reflns 10190
_refine_ls_number_restraints 507
_refine_ls_restrained_S_all 1.004
_refine_ls_R_factor_all 0.0739
_refine_ls_R_factor_gt 0.0592
_refine_ls_shift/su_max 0.001
_refine_ls_shift/su_mean 0.000
_refine_ls_structure_factor_coef Fsqd
_refine_ls_weighting_details 'calc w=1/[\s^2^(Fo^2^)+(0.1417P)^2^+0.0000P] where P=(Fo^2^+2Fc^2^)/3'
_refine_ls_weighting_scheme calc
_refine_ls_wR_factor_gt 0.1733
_refine_ls_wR_factor_ref 0.2024
_reflns_number_gt 7976
_reflns_number_total 10190
_reflns_threshold_expression >2sigma(I)
_cod_data_source_file ja507918c_si_002.cif
_cod_data_source_block 1
_cod_depositor_comments
;
The following automatic conversions were performed:

'_symmetry_cell_setting' value 'Triclinic' changed to 'triclinic'
according to
/home/saulius/struct/COD-crude-data--automatic-downloads/rss-feeds/ACS/lib/dictionaries/cif_core.dic
dictionary named 'cif_core.dic' version 2.4.2 from 2011-04-26.

Automatic conversion script
Id: cif_fix_values 2827 2014-09-09 07:05:25Z andrius 

 Adding full bibliography for 4122813--4122814.cif.
;
_cod_original_cell_volume 2263.7(6)
_cod_database_code 4122813

loop_
_symmetry_equiv_pos_as_xyz
'x, y, z'
'-x, -y, -z'

loop_
_atom_site_label
_atom_site_type_symbol
_atom_site_fract_x
_atom_site_fract_y
_atom_site_fract_z
_atom_site_U_iso_or_equiv
_atom_site_adp_type
_atom_site_occupancy
_atom_site_symmetry_multiplicity
_atom_site_calc_flag
_atom_site_refinement_flags
_atom_site_disorder_assembly
_atom_site_disorder_group
C13 C 1.0193(7) 0.2941(5) 0.5004(5) 0.0167(16) Uani 0.564(4) 1 d PDU A 1
C14 C 1.0793(5) 0.2149(3) 0.4891(3) 0.0190(9) Uani 0.564(4) 1 d PDU A 1
F28 F 1.1633(12) 0.2290(9) 0.5704(7) 0.024(2) Uani 0.564(4) 1 d PDU A 1
F29 F 1.1522(14) 0.2126(10) 0.4304(8) 0.027(2) Uani 0.564(4) 1 d PDU A 1
F30 F 0.9757(5) 0.1258(3) 0.4536(4) 0.0295(10) Uani 0.564(4) 1 d PDU A 1
C15 C 0.8870(5) 0.2573(4) 0.4130(3) 0.0263(10) Uani 0.564(4) 1 d PDU A 1
F31 F 0.7755(8) 0.1931(8) 0.4172(8) 0.040(2) Uani 0.564(4) 1 d PDU A 1
F32 F 0.8526(10) 0.3289(8) 0.4078(9) 0.038(2) Uani 0.564(4) 1 d PDU A 1
F33 F 0.9047(5) 0.2133(4) 0.3327(2) 0.0385(10) Uani 0.564(4) 1 d PDU A 1
C16 C 1.1361(5) 0.3882(3) 0.5086(3) 0.0244(10) Uani 0.564(4) 1 d PDU A 1
F34 F 1.2623(5) 0.4066(4) 0.5643(4) 0.0340(10) Uani 0.564(4) 1 d PDU A 1
F35 F 1.1077(9) 0.4652(5) 0.5438(5) 0.0371(17) Uani 0.564(4) 1 d PDU A 1
F36 F 1.1474(5) 0.3808(3) 0.4250(3) 0.0359(10) Uani 0.564(4) 1 d PDU A 1
C13' C 1.0047(8) 0.2791(6) 0.4921(6) 0.017(2) Uani 0.436(4) 1 d PDU A 2
C14' C 1.1516(6) 0.2753(5) 0.5113(4) 0.0214(12) Uani 0.436(4) 1 d PDU A 2
F28' F 1.1694(18) 0.2342(12) 0.5711(10) 0.037(4) Uani 0.436(4) 1 d PDU A 2
F29' F 1.1703(19) 0.2245(13) 0.4344(10) 0.028(3) Uani 0.436(4) 1 d PDU A 2
F30' F 1.2562(6) 0.3634(4) 0.5513(4) 0.0352(14) Uani 0.436(4) 1 d PDU A 2
C15' C 0.8889(6) 0.1773(4) 0.4200(4) 0.0241(13) Uani 0.436(4) 1 d PDU A 2
F31' F 0.7620(10) 0.1702(10) 0.4219(10) 0.036(2) Uani 0.436(4) 1 d PDU A 2
F32' F 0.9113(7) 0.1061(4) 0.4387(5) 0.0293(13) Uani 0.436(4) 1 d PDU A 2
F33' F 0.8843(6) 0.1591(4) 0.3317(3) 0.0349(12) Uani 0.436(4) 1 d PDU A 2
C16' C 1.0033(7) 0.3544(4) 0.4492(4) 0.0254(12) Uani 0.436(4) 1 d PDU A 2
F34' F 0.8733(12) 0.3431(10) 0.4095(10) 0.035(3) Uani 0.436(4) 1 d PDU A 2
F35' F 1.0720(12) 0.4447(6) 0.5161(7) 0.038(2) Uani 0.436(4) 1 d PDU A 2
F36' F 1.0665(8) 0.3455(5) 0.3852(4) 0.0422(14) Uani 0.436(4) 1 d PDU A 2
Al1 Al 0.95630(7) 0.28475(5) 0.66855(5) 0.01045(17) Uani 1 1 d . A .
C1 C 0.8246(3) 0.08016(18) 0.64294(18) 0.0164(5) Uani 1 1 d . . .
C2 C 0.9566(3) 0.0701(2) 0.69692(19) 0.0195(5) Uani 1 1 d . . .
C3 C 0.7287(3) 0.0882(2) 0.7042(2) 0.0222(6) Uani 1 1 d . . .
C4 C 0.7398(3) -0.0116(2) 0.5484(2) 0.0248(6) Uani 1 1 d . . .
C5 C 1.2220(3) 0.38149(19) 0.83160(16) 0.0153(5) Uani 1 1 d . . .
C6 C 1.3275(3) 0.3351(2) 0.85497(18) 0.0202(5) Uani 1 1 d . . .
C7 C 1.1719(3) 0.4157(2) 0.91668(18) 0.0222(6) Uani 1 1 d . . .
C8 C 1.2991(3) 0.4710(2) 0.8132(2) 0.0244(6) Uani 1 1 d . . .
C9 C 0.7724(3) 0.38840(18) 0.70891(16) 0.0144(5) Uani 1 1 d . . .
C10 C 0.8101(3) 0.4605(2) 0.6618(2) 0.0233(6) Uani 1 1 d . . .
C11 C 0.6232(3) 0.3051(2) 0.64736(19) 0.0230(6) Uani 1 1 d . . .
C12 C 0.7701(3) 0.4456(2) 0.80811(18) 0.0202(5) Uani 1 1 d . . .
C17 C 0.4161(3) 0.8317(2) 0.9144(2) 0.0252(6) Uani 1 1 d . . .
C18 C 0.2810(4) 0.7602(3) 0.8830(3) 0.0371(8) Uani 1 1 d . . .
H18 H 0.2219 0.7355 0.8194 0.045 Uiso 1 1 calc R . .
C19 C 0.2295(4) 0.7236(3) 0.9427(3) 0.0464(10) Uani 1 1 d . . .
H19 H 0.1375 0.6726 0.9195 0.056 Uiso 1 1 calc R . .
C20 C 0.3130(4) 0.7619(3) 1.0355(3) 0.0410(9) Uani 1 1 d . . .
H20 H 0.2765 0.7378 1.0764 0.049 Uiso 1 1 calc R . .
C21 C 0.5362(4) 0.8736(3) 1.1669(3) 0.0415(9) Uani 1 1 d . . .
H21 H 0.4989 0.8494 1.2075 0.050 Uiso 1 1 calc R . .
C22 C 0.6711(4) 0.9444(3) 1.2018(3) 0.0428(9) Uani 1 1 d . . .
H22 H 0.7260 0.9699 1.2665 0.051 Uiso 1 1 calc R . .
C23 C 0.7289(4) 0.9796(3) 1.1419(2) 0.0353(7) Uani 1 1 d . . .
H23 H 0.8228 1.0286 1.1663 0.042 Uiso 1 1 calc R . .
C24 C 0.6508(3) 0.9439(2) 1.0494(2) 0.0268(6) Uani 1 1 d . . .
C25 C 0.5070(3) 0.8716(2) 1.0095(2) 0.0259(6) Uani 1 1 d . . .
C26 C 0.4516(4) 0.8361(2) 1.0718(2) 0.0331(7) Uani 1 1 d . . .
C27 C 0.5002(3) 0.7818(2) 0.75957(19) 0.0209(5) Uani 1 1 d . . .
C28 C 0.5168(3) 0.7906(2) 0.6775(2) 0.0230(6) Uani 1 1 d . . .
H28 H 0.5066 0.8428 0.6640 0.028 Uiso 1 1 calc R . .
C29 C 0.5483(3) 0.7219(2) 0.6171(2) 0.0275(6) Uani 1 1 d . . .
H29 H 0.5600 0.7268 0.5614 0.033 Uiso 1 1 calc R . .
C30 C 0.5630(3) 0.6457(2) 0.6370(2) 0.0298(6) Uani 1 1 d . . .
H30 H 0.5848 0.5989 0.5949 0.036 Uiso 1 1 calc R . .
C31 C 0.5462(4) 0.6375(2) 0.7178(2) 0.0298(7) Uani 1 1 d . . .
H31 H 0.5557 0.5849 0.7306 0.036 Uiso 1 1 calc R . .
C32 C 0.5155(3) 0.7060(2) 0.7802(2) 0.0249(6) Uani 1 1 d . . .
H32 H 0.5050 0.7011 0.8361 0.030 Uiso 1 1 calc R . .
C33 C 0.8069(3) 0.9034(2) 0.93406(19) 0.0223(6) Uani 1 1 d . . .
C34 C 0.8458(3) 0.9039(2) 0.8561(2) 0.0254(6) Uani 1 1 d . . .
H34 H 0.8371 0.9499 0.8319 0.030 Uiso 1 1 calc R . .
C35 C 0.8970(3) 0.8369(2) 0.8142(2) 0.0288(6) Uani 1 1 d . . .
H35 H 0.9205 0.8355 0.7599 0.035 Uiso 1 1 calc R . .
C36 C 0.9140(4) 0.7725(3) 0.8511(2) 0.0344(7) Uani 1 1 d . . .
H36 H 0.9506 0.7273 0.8227 0.041 Uiso 1 1 calc R . .
C37 C 0.8780(4) 0.7730(3) 0.9295(2) 0.0374(8) Uani 1 1 d . . .
H37 H 0.8906 0.7284 0.9547 0.045 Uiso 1 1 calc R . .
C38 C 0.8237(4) 0.8382(2) 0.9714(2) 0.0303(7) Uani 1 1 d . . .
H38 H 0.7984 0.8382 1.0249 0.036 Uiso 1 1 calc R . .
F1 F 1.05918(17) 0.09118(13) 0.66222(12) 0.0268(4) Uani 1 1 d . . .
F2 F 0.92564(19) -0.02070(12) 0.69130(12) 0.0278(4) Uani 1 1 d . . .
F3 F 1.00671(18) 0.13022(12) 0.78799(11) 0.0267(4) Uani 1 1 d . . .
F4 F 0.78263(19) 0.17746(12) 0.77281(11) 0.0272(4) Uani 1 1 d . . .
F5 F 0.59950(18) 0.07083(15) 0.65361(14) 0.0342(4) Uani 1 1 d . . .
F6 F 0.7144(2) 0.02467(13) 0.74467(13) 0.0320(4) Uani 1 1 d . . .
F7 F 0.8277(2) -0.03472(13) 0.50545(12) 0.0333(4) Uani 1 1 d . . .
F8 F 0.6499(2) 0.00413(14) 0.49023(12) 0.0359(4) Uani 1 1 d . . .
F9 F 0.6657(2) -0.08982(13) 0.55981(14) 0.0384(5) Uani 1 1 d . . .
F10 F 1.34068(18) 0.28100(13) 0.77765(12) 0.0298(4) Uani 1 1 d . . .
F11 F 1.28003(19) 0.27606(14) 0.89557(13) 0.0308(4) Uani 1 1 d . . .
F12 F 1.45610(17) 0.40186(14) 0.91329(12) 0.0317(4) Uani 1 1 d . . .
F13 F 1.1203(2) 0.48147(13) 0.91378(12) 0.0335(4) Uani 1 1 d . . .
F14 F 1.2770(2) 0.45468(15) 0.99875(11) 0.0355(4) Uani 1 1 d . . .
F15 F 1.06941(19) 0.34042(14) 0.91483(12) 0.0307(4) Uani 1 1 d . . .
F16 F 1.37267(19) 0.44932(15) 0.75816(13) 0.0349(4) Uani 1 1 d . . .
F17 F 1.2056(2) 0.49680(13) 0.77023(13) 0.0322(4) Uani 1 1 d . . .
F18 F 1.3885(2) 0.54959(13) 0.89257(13) 0.0385(5) Uani 1 1 d . . .
F19 F 0.7750(2) 0.41240(15) 0.56987(12) 0.0334(4) Uani 1 1 d . . .
F20 F 0.7427(2) 0.52014(14) 0.67586(14) 0.0345(4) Uani 1 1 d . . .
F21 F 0.9478(2) 0.51622(14) 0.69728(15) 0.0348(4) Uani 1 1 d . . .
F22 F 0.52868(19) 0.33818(15) 0.61740(12) 0.0329(4) Uani 1 1 d . . .
F23 F 0.57182(19) 0.25656(14) 0.69563(14) 0.0331(4) Uani 1 1 d . . .
F24 F 0.62960(19) 0.24066(14) 0.57272(12) 0.0321(4) Uani 1 1 d . . .
F25 F 0.7743(2) 0.39494(13) 0.85970(11) 0.0287(4) Uani 1 1 d . . .
F26 F 0.65382(19) 0.46335(14) 0.80284(11) 0.0286(4) Uani 1 1 d . . .
F27 F 0.8823(2) 0.53149(13) 0.85514(12) 0.0300(4) Uani 1 1 d . . .
O1 O 0.86245(19) 0.15948(12) 0.62329(12) 0.0154(4) Uani 1 1 d . . .
O2 O 1.11090(18) 0.31197(13) 0.75386(12) 0.0158(4) Uani 1 1 d . . .
O3 O 0.87037(19) 0.35150(13) 0.72117(12) 0.0156(4) Uani 1 1 d . . .
O4 O 0.9811(2) 0.31359(13) 0.57660(12) 0.0169(4) Uani 1 1 d D . .
S1 S 0.46748(8) 0.87495(5) 0.83287(5) 0.02408(18) Uani 1 1 d . . .
S2 S 0.73407(8) 0.98748(5) 0.97731(5) 0.02477(18) Uani 1 1 d . . .

loop_
_atom_site_aniso_label
_atom_site_aniso_U_11
_atom_site_aniso_U_22
_atom_site_aniso_U_33
_atom_site_aniso_U_23
_atom_site_aniso_U_13
_atom_site_aniso_U_12
C13 0.026(3) 0.022(2) 0.012(2) 0.006(2) 0.007(2) 0.022(2)
C14 0.027(2) 0.020(2) 0.019(2) 0.0088(17) 0.0135(18) 0.0165(19)
F28 0.038(4) 0.037(4) 0.018(4) 0.018(3) 0.013(3) 0.034(3)
F29 0.032(3) 0.035(4) 0.024(3) 0.010(2) 0.019(2) 0.023(3)
F30 0.041(3) 0.018(2) 0.032(2) 0.0056(18) 0.019(2) 0.017(2)
C15 0.030(2) 0.036(2) 0.017(2) 0.0067(17) 0.0093(17) 0.021(2)
F31 0.025(3) 0.053(5) 0.028(3) 0.005(3) 0.003(2) 0.016(3)
F32 0.045(3) 0.059(4) 0.029(3) 0.025(3) 0.009(2) 0.039(3)
F33 0.046(2) 0.059(3) 0.0083(14) 0.0041(18) 0.0065(14) 0.031(2)
C16 0.036(3) 0.024(2) 0.023(2) 0.0132(18) 0.0177(19) 0.017(2)
F34 0.0278(19) 0.032(3) 0.038(2) 0.011(2) 0.0118(16) 0.009(2)
F35 0.059(4) 0.020(3) 0.049(4) 0.018(2) 0.035(3) 0.022(3)
F36 0.057(3) 0.042(2) 0.034(2) 0.0267(19) 0.032(2) 0.029(2)
C13' 0.028(3) 0.023(3) 0.014(3) 0.012(2) 0.016(2) 0.016(3)
C14' 0.030(3) 0.024(3) 0.018(3) 0.009(2) 0.012(2) 0.019(2)
F28' 0.043(6) 0.040(6) 0.032(6) 0.009(5) 0.008(5) 0.031(5)
F29' 0.038(5) 0.033(5) 0.028(4) 0.011(3) 0.023(4) 0.026(4)
F30' 0.024(2) 0.035(3) 0.037(3) 0.006(3) 0.009(2) 0.011(3)
C15' 0.035(3) 0.031(3) 0.010(2) 0.004(2) 0.012(2) 0.021(2)
F31' 0.024(3) 0.048(5) 0.028(3) 0.008(3) 0.006(2) 0.014(3)
F32' 0.047(4) 0.016(3) 0.025(3) 0.003(2) 0.015(3) 0.017(3)
F33' 0.046(3) 0.041(3) 0.0120(19) 0.003(2) 0.0094(17) 0.020(3)
C16' 0.042(3) 0.026(3) 0.022(2) 0.015(2) 0.014(2) 0.023(2)
F34' 0.061(5) 0.046(4) 0.021(4) 0.019(3) 0.015(4) 0.045(4)
F35' 0.064(5) 0.023(4) 0.039(5) 0.017(3) 0.023(4) 0.027(4)
F36' 0.076(4) 0.045(3) 0.039(3) 0.031(3) 0.039(3) 0.039(3)
Al1 0.0129(3) 0.0128(4) 0.0078(3) 0.0029(3) 0.0029(3) 0.0099(3)
C1 0.0156(12) 0.0131(12) 0.0184(12) 0.0052(10) 0.0012(10) 0.0080(10)
C2 0.0232(13) 0.0191(13) 0.0203(13) 0.0088(10) 0.0059(11) 0.0142(11)
C3 0.0232(13) 0.0237(14) 0.0260(14) 0.0133(12) 0.0087(11) 0.0142(12)
C4 0.0270(14) 0.0181(14) 0.0210(13) 0.0031(11) 0.0004(11) 0.0095(12)
C5 0.0144(11) 0.0184(12) 0.0102(11) 0.0036(9) 0.0005(9) 0.0082(10)
C6 0.0143(12) 0.0227(14) 0.0146(12) 0.0031(10) -0.0035(10) 0.0071(11)
C7 0.0226(13) 0.0252(14) 0.0106(12) 0.0011(10) 0.0004(10) 0.0098(12)
C8 0.0209(13) 0.0222(14) 0.0219(13) 0.0072(11) -0.0004(11) 0.0061(12)
C9 0.0190(12) 0.0179(12) 0.0131(11) 0.0056(9) 0.0080(9) 0.0155(11)
C10 0.0311(15) 0.0312(15) 0.0275(14) 0.0179(12) 0.0183(12) 0.0259(13)
C11 0.0223(13) 0.0306(15) 0.0182(12) 0.0074(11) 0.0045(11) 0.0181(12)
C12 0.0272(14) 0.0272(14) 0.0180(12) 0.0105(11) 0.0111(11) 0.0226(12)
C17 0.0321(15) 0.0253(15) 0.0336(15) 0.0167(12) 0.0190(13) 0.0214(13)
C18 0.0294(16) 0.0379(19) 0.053(2) 0.0195(16) 0.0217(16) 0.0204(15)
C19 0.048(2) 0.038(2) 0.076(3) 0.029(2) 0.043(2) 0.0258(18)
C20 0.058(2) 0.043(2) 0.063(2) 0.0376(19) 0.047(2) 0.0370(19)
C21 0.065(2) 0.064(2) 0.046(2) 0.0396(19) 0.0425(19) 0.056(2)
C22 0.064(3) 0.071(3) 0.0315(17) 0.0308(18) 0.0291(18) 0.056(2)
C23 0.0420(18) 0.049(2) 0.0304(16) 0.0168(15) 0.0188(15) 0.0343(17)
C24 0.0384(16) 0.0360(17) 0.0265(14) 0.0179(13) 0.0212(13) 0.0291(14)
C25 0.0385(16) 0.0309(16) 0.0351(16) 0.0212(13) 0.0267(14) 0.0304(14)
C26 0.054(2) 0.0384(18) 0.0443(18) 0.0294(15) 0.0375(17) 0.0385(17)
C27 0.0184(12) 0.0263(14) 0.0217(13) 0.0103(11) 0.0067(10) 0.0139(11)
C28 0.0218(13) 0.0267(15) 0.0239(14) 0.0131(11) 0.0057(11) 0.0129(12)
C29 0.0238(14) 0.0362(17) 0.0190(13) 0.0090(12) 0.0054(11) 0.0122(13)
C30 0.0324(16) 0.0306(16) 0.0277(15) 0.0065(12) 0.0149(13) 0.0178(14)
C31 0.0362(17) 0.0255(15) 0.0407(17) 0.0166(13) 0.0215(14) 0.0206(14)
C32 0.0285(15) 0.0244(15) 0.0322(15) 0.0150(12) 0.0170(13) 0.0162(13)
C33 0.0221(13) 0.0279(15) 0.0201(13) 0.0106(11) 0.0070(11) 0.0137(12)
C34 0.0245(14) 0.0390(17) 0.0231(14) 0.0183(13) 0.0109(11) 0.0186(13)
C35 0.0263(15) 0.0443(19) 0.0237(14) 0.0151(13) 0.0127(12) 0.0205(14)
C36 0.0348(17) 0.046(2) 0.0354(17) 0.0166(15) 0.0160(14) 0.0313(16)
C37 0.049(2) 0.053(2) 0.0422(19) 0.0319(17) 0.0249(16) 0.0422(19)
C38 0.0397(17) 0.0408(18) 0.0307(16) 0.0214(14) 0.0199(14) 0.0300(16)
F1 0.0228(8) 0.0308(9) 0.0351(9) 0.0165(8) 0.0110(7) 0.0181(8)
F2 0.0354(9) 0.0193(8) 0.0349(9) 0.0145(7) 0.0087(8) 0.0180(8)
F3 0.0296(9) 0.0247(9) 0.0189(8) 0.0064(7) -0.0034(7) 0.0133(7)
F4 0.0361(10) 0.0261(9) 0.0244(8) 0.0077(7) 0.0159(7) 0.0186(8)
F5 0.0188(8) 0.0438(11) 0.0423(11) 0.0184(9) 0.0089(8) 0.0167(8)
F6 0.0372(10) 0.0318(10) 0.0412(10) 0.0240(8) 0.0207(9) 0.0179(8)
F7 0.0474(11) 0.0226(9) 0.0231(9) -0.0014(7) 0.0106(8) 0.0185(8)
F8 0.0330(10) 0.0308(10) 0.0233(9) 0.0029(7) -0.0111(7) 0.0105(8)
F9 0.0383(10) 0.0163(9) 0.0398(11) 0.0048(8) 0.0024(9) 0.0004(8)
F10 0.0287(9) 0.0386(10) 0.0235(8) 0.0056(7) 0.0060(7) 0.0254(8)
F11 0.0280(9) 0.0345(10) 0.0350(10) 0.0213(8) 0.0045(8) 0.0162(8)
F12 0.0157(8) 0.0388(11) 0.0269(9) 0.0082(8) -0.0059(7) 0.0087(8)
F13 0.0389(10) 0.0313(10) 0.0254(9) -0.0009(7) 0.0084(8) 0.0238(9)
F14 0.0318(10) 0.0468(12) 0.0108(8) -0.0015(7) -0.0008(7) 0.0147(9)
F15 0.0280(9) 0.0383(10) 0.0221(9) 0.0082(7) 0.0113(7) 0.0121(8)
F16 0.0273(9) 0.0491(12) 0.0348(10) 0.0242(9) 0.0147(8) 0.0142(9)
F17 0.0336(10) 0.0265(9) 0.0343(10) 0.0167(8) 0.0010(8) 0.0129(8)
F18 0.0352(10) 0.0224(9) 0.0315(10) 0.0044(8) -0.0066(8) -0.0017(8)
F19 0.0504(11) 0.0531(12) 0.0274(9) 0.0274(9) 0.0250(9) 0.0408(10)
F20 0.0533(12) 0.0413(11) 0.0465(11) 0.0317(9) 0.0324(10) 0.0420(10)
F21 0.0346(10) 0.0328(10) 0.0535(12) 0.0281(9) 0.0231(9) 0.0183(9)
F22 0.0262(9) 0.0476(11) 0.0279(9) 0.0119(8) 0.0033(7) 0.0271(9)
F23 0.0252(9) 0.0362(11) 0.0431(11) 0.0210(9) 0.0145(8) 0.0127(8)
F24 0.0296(9) 0.0322(10) 0.0214(8) -0.0023(7) -0.0003(7) 0.0168(8)
F25 0.0482(11) 0.0387(10) 0.0177(8) 0.0158(7) 0.0193(8) 0.0314(9)
F26 0.0349(9) 0.0445(11) 0.0235(8) 0.0132(8) 0.0180(7) 0.0334(9)
F27 0.0345(9) 0.0244(9) 0.0246(9) 0.0000(7) 0.0061(7) 0.0179(8)
O1 0.0175(8) 0.0112(8) 0.0140(8) 0.0033(7) 0.0000(7) 0.0075(7)
O2 0.0153(8) 0.0148(9) 0.0121(8) 0.0014(7) -0.0005(7) 0.0078(7)
O3 0.0190(9) 0.0206(9) 0.0131(8) 0.0058(7) 0.0067(7) 0.0159(8)
O4 0.0269(10) 0.0210(9) 0.0127(8) 0.0078(7) 0.0112(7) 0.0185(8)
S1 0.0303(4) 0.0271(4) 0.0274(4) 0.0151(3) 0.0131(3) 0.0213(3)
S2 0.0317(4) 0.0258(4) 0.0263(4) 0.0135(3) 0.0140(3) 0.0184(3)

loop_
_atom_type_symbol
_atom_type_description
_atom_type_scat_dispersion_real
_atom_type_scat_dispersion_imag
_atom_type_scat_source
C C 0.0033 0.0016 'International Tables Vol C Tables 4.2.6.8 and 6.1.1.4'
H H 0.0000 0.0000 'International Tables Vol C Tables 4.2.6.8 and 6.1.1.4'
O O 0.0106 0.0060 'International Tables Vol C Tables 4.2.6.8 and 6.1.1.4'
F F 0.0171 0.0103 'International Tables Vol C Tables 4.2.6.8 and 6.1.1.4'
Al Al 0.0645 0.0514 'International Tables Vol C Tables 4.2.6.8 and 6.1.1.4'
S S 0.1246 0.1234 'International Tables Vol C Tables 4.2.6.8 and 6.1.1.4'

loop_
_geom_angle_atom_site_label_1
_geom_angle_atom_site_label_2
_geom_angle_atom_site_label_3
_geom_angle
O4 C13 C15 108.3(5)
O4 C13 C14 111.0(5)
C15 C13 C14 109.7(5)
O4 C13 C16 110.3(5)
C15 C13 C16 109.5(5)
C14 C13 C16 108.2(5)
F28 C14 F30 107.2(6)
F28 C14 F29 108.0(8)
F30 C14 F29 106.2(7)
F28 C14 C13 111.7(6)
F30 C14 C13 111.3(4)
F29 C14 C13 112.1(7)
F32 C15 F31 106.6(7)
F32 C15 F33 107.7(7)
F31 C15 F33 107.4(6)
F32 C15 C13 112.0(6)
F31 C15 C13 110.4(6)
F33 C15 C13 112.6(4)
F35 C16 F34 107.7(5)
F35 C16 F36 107.6(5)
F34 C16 F36 107.0(4)
F35 C16 C13 110.7(5)
F34 C16 C13 111.5(4)
F36 C16 C13 112.1(5)
O4 C13' C14' 109.7(6)
O4 C13' C15' 113.2(6)
C14' C13' C15' 109.9(6)
O4 C13' C16' 106.5(6)
C14' C13' C16' 109.1(6)
C15' C13' C16' 108.4(6)
F30' C14' F29' 107.0(9)
F30' C14' F28' 106.3(9)
F29' C14' F28' 107.6(10)
F30' C14' C13' 112.2(5)
F29' C14' C13' 113.4(9)
F28' C14' C13' 109.9(9)
F31' C15' F32' 107.9(8)
F31' C15' F33' 107.0(7)
F32' C15' F33' 107.1(5)
F31' C15' C13' 111.0(7)
F32' C15' C13' 111.1(5)
F33' C15' C13' 112.6(6)
F34' C16' F35' 107.5(8)
F34' C16' F36' 108.7(8)
F35' C16' F36' 108.1(7)
F34' C16' C13' 111.6(8)
F35' C16' C13' 110.0(7)
F36' C16' C13' 110.8(5)
O2 Al1 O4 114.23(9)
O2 Al1 O1 105.82(9)
O4 Al1 O1 107.77(9)
O2 Al1 O3 107.79(9)
O4 Al1 O3 107.58(9)
O1 Al1 O3 113.82(9)
O1 C1 C4 107.7(2)
O1 C1 C3 109.8(2)
C4 C1 C3 109.2(2)
O1 C1 C2 111.9(2)
C4 C1 C2 109.5(2)
C3 C1 C2 108.7(2)
F1 C2 F3 108.2(2)
F1 C2 F2 107.7(2)
F3 C2 F2 106.9(2)
F1 C2 C1 110.7(2)
F3 C2 C1 111.0(2)
F2 C2 C1 112.1(2)
F5 C3 F4 107.5(2)
F5 C3 F6 107.1(2)
F4 C3 F6 107.3(2)
F5 C3 C1 111.5(2)
F4 C3 C1 110.4(2)
F6 C3 C1 112.8(2)
F8 C4 F7 107.2(2)
F8 C4 F9 107.9(2)
F7 C4 F9 107.5(2)
F8 C4 C1 111.3(2)
F7 C4 C1 110.3(2)
F9 C4 C1 112.4(2)
O2 C5 C8 110.8(2)
O2 C5 C7 110.7(2)
C8 C5 C7 109.6(2)
O2 C5 C6 107.5(2)
C8 C5 C6 108.9(2)
C7 C5 C6 109.3(2)
F10 C6 F12 108.0(2)
F10 C6 F11 106.9(2)
F12 C6 F11 107.4(2)
F10 C6 C5 110.9(2)
F12 C6 C5 112.7(2)
F11 C6 C5 110.6(2)
F13 C7 F15 107.3(2)
F13 C7 F14 108.3(2)
F15 C7 F14 107.7(2)
F13 C7 C5 111.3(2)
F15 C7 C5 110.3(2)
F14 C7 C5 111.9(2)
F16 C8 F17 107.8(2)
F16 C8 F18 107.9(2)
F17 C8 F18 107.3(2)
F16 C8 C5 110.7(2)
F17 C8 C5 110.4(2)
F18 C8 C5 112.7(2)
O3 C9 C11 110.8(2)
O3 C9 C12 107.67(19)
C11 C9 C12 109.1(2)
O3 C9 C10 111.3(2)
C11 C9 C10 109.2(2)
C12 C9 C10 108.7(2)
F19 C10 F21 108.1(2)
F19 C10 F20 107.8(2)
F21 C10 F20 107.5(2)
F19 C10 C9 111.1(2)
F21 C10 C9 110.5(2)
F20 C10 C9 111.8(2)
F24 C11 F22 108.3(2)
F24 C11 F23 107.2(2)
F22 C11 F23 107.1(2)
F24 C11 C9 110.5(2)
F22 C11 C9 112.7(2)
F23 C11 C9 110.9(2)
F25 C12 F27 107.1(2)
F25 C12 F26 107.8(2)
F27 C12 F26 107.7(2)
F25 C12 C9 110.5(2)
F27 C12 C9 111.3(2)
F26 C12 C9 112.2(2)
C18 C17 C25 121.1(3)
C18 C17 S1 117.0(3)
C25 C17 S1 121.8(2)
C17 C18 C19 121.2(4)
C17 C18 H18 119.4
C19 C18 H18 119.4
C20 C19 C18 119.3(4)
C20 C19 H19 120.3
C18 C19 H19 120.3
C19 C20 C26 121.8(3)
C19 C20 H20 119.1
C26 C20 H20 119.1
C22 C21 C26 121.1(3)
C22 C21 H21 119.5
C26 C21 H21 119.5
C21 C22 C23 120.1(3)
C21 C22 H22 120.0
C23 C22 H22 120.0
C24 C23 C22 120.3(4)
C24 C23 H23 119.9
C22 C23 H23 119.9
C23 C24 C25 122.0(3)
C23 C24 S2 117.6(3)
C25 C24 S2 120.4(2)
C17 C25 C26 117.5(3)
C17 C25 C24 126.1(3)
C26 C25 C24 116.5(3)
C21 C26 C20 121.0(3)
C21 C26 C25 120.0(3)
C20 C26 C25 119.0(3)
C32 C27 C28 121.2(2)
C32 C27 S1 124.0(2)
C28 C27 S1 114.7(2)
C29 C28 C27 118.6(3)
C29 C28 H28 120.7
C27 C28 H28 120.7
C28 C29 C30 120.5(3)
C28 C29 H29 119.7
C30 C29 H29 119.7
C31 C30 C29 120.4(3)
C31 C30 H30 119.8
C29 C30 H30 119.8
C30 C31 C32 120.3(3)
C30 C31 H31 119.9
C32 C31 H31 119.9
C31 C32 C27 118.9(3)
C31 C32 H32 120.5
C27 C32 H32 120.5
C38 C33 C34 120.3(3)
C38 C33 S2 124.1(2)
C34 C33 S2 115.6(2)
C35 C34 C33 119.7(3)
C35 C34 H34 120.2
C33 C34 H34 120.2
C36 C35 C34 120.1(3)
C36 C35 H35 119.9
C34 C35 H35 119.9
C35 C36 C37 120.3(3)
C35 C36 H36 119.8
C37 C36 H36 119.8
C36 C37 C38 120.5(3)
C36 C37 H37 119.8
C38 C37 H37 119.8
C37 C38 C33 119.1(3)
C37 C38 H38 120.5
C33 C38 H38 120.5
C1 O1 Al1 145.95(16)
C5 O2 Al1 146.84(17)
C9 O3 Al1 146.79(16)
C13 O4 C13' 8.7(5)
C13 O4 Al1 148.1(3)
C13' O4 Al1 142.7(4)
C27 S1 C17 104.10(13)
C33 S2 C24 103.45(13)

loop_
_geom_bond_atom_site_label_1
_geom_bond_atom_site_label_2
_geom_bond_distance
C13 O4 1.338(8)
C13 C15 1.548(7)
C13 C14 1.548(7)
C13 C16 1.559(8)
C14 F28 1.318(8)
C14 F30 1.332(7)
C14 F29 1.336(9)
C15 F32 1.316(9)
C15 F31 1.328(8)
C15 F33 1.332(5)
C16 F35 1.320(8)
C16 F34 1.324(7)
C16 F36 1.341(5)
C13' O4 1.393(9)
C13' C14' 1.544(10)
C13' C15' 1.549(9)
C13' C16' 1.561(9)
C14' F30' 1.321(8)
C14' F29' 1.326(10)
C14' F28' 1.334(10)
C15' F31' 1.319(10)
C15' F32' 1.331(8)
C15' F33' 1.336(6)
C16' F34' 1.315(10)
C16' F35' 1.323(8)
C16' F36' 1.330(7)
Al1 O2 1.7222(18)
Al1 O4 1.7253(18)
Al1 O1 1.7284(19)
Al1 O3 1.7295(18)
C1 O1 1.356(3)
C1 C4 1.548(4)
C1 C3 1.558(4)
C1 C2 1.562(4)
C2 F1 1.323(3)
C2 F3 1.332(3)
C2 F2 1.340(3)
C3 F5 1.324(3)
C3 F4 1.325(3)
C3 F6 1.353(3)
C4 F8 1.326(3)
C4 F7 1.337(4)
C4 F9 1.339(4)
C5 O2 1.354(3)
C5 C8 1.556(4)
C5 C7 1.560(4)
C5 C6 1.561(4)
C6 F10 1.320(3)
C6 F12 1.331(3)
C6 F11 1.339(3)
C7 F13 1.326(3)
C7 F15 1.328(3)
C7 F14 1.332(3)
C8 F16 1.326(4)
C8 F17 1.329(3)
C8 F18 1.340(3)
C9 O3 1.348(3)
C9 C11 1.553(4)
C9 C12 1.562(3)
C9 C10 1.563(4)
C10 F19 1.323(3)
C10 F21 1.323(4)
C10 F20 1.340(3)
C11 F24 1.326(3)
C11 F22 1.338(3)
C11 F23 1.338(3)
C12 F25 1.330(3)
C12 F27 1.335(3)
C12 F26 1.336(3)
C17 C18 1.379(5)
C17 C25 1.423(4)
C17 S1 1.768(3)
C18 C19 1.391(5)
C18 H18 0.9500
C19 C20 1.373(6)
C19 H19 0.9500
C20 C26 1.414(6)
C20 H20 0.9500
C21 C22 1.368(6)
C21 C26 1.408(5)
C21 H21 0.9500
C22 C23 1.412(5)
C22 H22 0.9500
C23 C24 1.359(5)
C23 H23 0.9500
C24 C25 1.438(5)
C24 S2 1.779(3)
C25 C26 1.436(4)
C27 C32 1.391(4)
C27 C28 1.408(4)
C27 S1 1.741(3)
C28 C29 1.380(4)
C28 H28 0.9500
C29 C30 1.389(5)
C29 H29 0.9500
C30 C31 1.385(4)
C30 H30 0.9500
C31 C32 1.389(4)
C31 H31 0.9500
C32 H32 0.9500
C33 C38 1.389(4)
C33 C34 1.397(4)
C33 S2 1.762(3)
C34 C35 1.383(4)
C34 H34 0.9500
C35 C36 1.372(5)
C35 H35 0.9500
C36 C37 1.386(5)
C36 H36 0.9500
C37 C38 1.387(4)
C37 H37 0.9500
C38 H38 0.9500
